data_7215958
loop_
_publ_author_name
'Surov, Artem O.'
'Solanko, Katarzyna A.'
'Bond, Andrew D.'
'Bauer-Brandl, Annette'
'Perlovich, German L.'

_publ_section_title
;
 Polymorphism of felodipine co-crystals with 4,4&#x2032;-bipyridine
;
_journal_issue 29
_journal_name_full CrystEngComm
_journal_page_first 6603
_journal_paper_doi 10.1039/c4ce00756e
_journal_volume 16
_journal_year 2014
_chemical_formula_moiety '2(C18 H19 Cl2 N O4), C10 H8 N2'
_chemical_formula_sum 'C46 H46 Cl4 N4 O8'
_chemical_formula_weight 924.67
_chemical_name_common
;
Felodipine : 4,4'-bipyridine (2:1)
;
_space_group_crystal_system triclinic
_space_group_IT_number 2
_space_group_name_Hall '-P 1'
_space_group_name_H-M_alt 'P -1'
_symmetry_space_group_name_Hall '-P 1'
_symmetry_space_group_name_H-M 'P -1'
_atom_sites_solution_hydrogens mixed
_atom_sites_solution_primary direct
_atom_sites_solution_secondary difmap
_audit_creation_method SHELXL-2013
_cell_angle_alpha 67.167(4)
_cell_angle_beta 73.749(4)
_cell_angle_gamma 81.109(5)
_cell_formula_units_Z 1
_cell_length_a 10.4207(9)
_cell_length_b 10.6061(9)
_cell_length_c 11.2328(9)
_cell_measurement_reflns_used 8313
_cell_measurement_temperature 150(2)
_cell_measurement_theta_max 25.55
_cell_measurement_theta_min 2.32
_cell_volume 1097.00(16)
_computing_cell_refinement 'SAINT (Bruker, 2012)'
_computing_data_collection 'APEX2 (Bruker, 2012)'
_computing_data_reduction SAINT
_computing_molecular_graphics 'SHELXTL (Bruker, 2012)'
_computing_publication_material SHELXL-2013
_computing_structure_refinement 'SHELXL-2013 (Sheldrick, 2013)'
_computing_structure_solution 'SHELXS-97 (Sheldrick, 2008)'
_diffrn_ambient_temperature 150(2)
_diffrn_measured_fraction_theta_full 0.964
_diffrn_measured_fraction_theta_max 0.953
_diffrn_measurement_device_type 'Bruker Nonius X8APEX-II CCD'
_diffrn_measurement_method '\w and \f scans'
_diffrn_radiation_type MoK\a
_diffrn_radiation_wavelength 0.71073
_diffrn_reflns_av_R_equivalents 0.0412
_diffrn_reflns_av_unetI/netI 0.0416
_diffrn_reflns_Laue_measured_fraction_full 0.964
_diffrn_reflns_Laue_measured_fraction_max 0.953
_diffrn_reflns_limit_h_max 12
_diffrn_reflns_limit_h_min -11
_diffrn_reflns_limit_k_max 12
_diffrn_reflns_limit_k_min -12
_diffrn_reflns_limit_l_max 13
_diffrn_reflns_limit_l_min -13
_diffrn_reflns_number 23260
_diffrn_reflns_point_group_measured_fraction_full 0.964
_diffrn_reflns_point_group_measured_fraction_max 0.953
_diffrn_reflns_theta_full 25.242
_diffrn_reflns_theta_max 25.748
_diffrn_reflns_theta_min 3.762
_diffrn_source 'fine-focus sealed X-ray tube'
_exptl_absorpt_coefficient_mu 0.329
_exptl_absorpt_correction_T_max 0.7452
_exptl_absorpt_correction_T_min 0.6387
_exptl_absorpt_correction_type multi-scan
_exptl_absorpt_process_details 'SADABS (Bruker, 2012)'
_exptl_crystal_colour colourless
_exptl_crystal_density_diffrn 1.400
_exptl_crystal_density_method 'not measured'
_exptl_crystal_description lath
_exptl_crystal_F_000 482
_exptl_crystal_size_max 0.350
_exptl_crystal_size_mid 0.100
_exptl_crystal_size_min 0.050
_refine_diff_density_max 1.198
_refine_diff_density_min -0.575
_refine_diff_density_rms 0.081
_refine_ls_extinction_method none
_refine_ls_goodness_of_fit_ref 1.059
_refine_ls_hydrogen_treatment mixed
_refine_ls_matrix_type full
_refine_ls_number_parameters 288
_refine_ls_number_reflns 4000
_refine_ls_number_restraints 1
_refine_ls_restrained_S_all 1.059
_refine_ls_R_factor_all 0.1065
_refine_ls_R_factor_gt 0.0719
_refine_ls_shift/su_max 0.002
_refine_ls_shift/su_mean 0.000
_refine_ls_structure_factor_coef Fsqd
_refine_ls_weighting_details 'w=1/[\s^2^(Fo^2^)+(0.0979P)^2^+2.5733P] where P=(Fo^2^+2Fc^2^)/3'
_refine_ls_weighting_scheme calc
_refine_ls_wR_factor_gt 0.1928
_refine_ls_wR_factor_ref 0.2191
_reflns_Friedel_coverage 0.000
_reflns_number_gt 2771
_reflns_number_total 4000
_reflns_threshold_expression 'I > 2\s(I)'
_cod_data_source_file c4ce00756e2.cif
_cod_data_source_block ks1137
_cod_depositor_comments 'Adding full bibliography for 7215957--7215959.cif.'
_cod_database_code 7215958
_shelx_space_group_comment
;
The symmetry employed for this shelxl refinement is uniquely defined
by the following loop, which should always be used as a source of
symmetry information in preference to the above space-group names.
They are only intended as comments.
;
_shelx_estimated_absorpt_t_min 0.894
_shelx_estimated_absorpt_t_max 0.984
_shelxl_version_number 2013-4

loop_
_space_group_symop_operation_xyz
'x, y, z'
'-x, -y, -z'

loop_
_atom_site_label
_atom_site_type_symbol
_atom_site_fract_x
_atom_site_fract_y
_atom_site_fract_z
_atom_site_U_iso_or_equiv
_atom_site_adp_type
_atom_site_occupancy
_atom_site_site_symmetry_order
_atom_site_calc_flag
_atom_site_refinement_flags_posn
_atom_site_refinement_flags_adp
Cl1 Cl 0.19805(15) 0.21842(17) 1.15662(13) 0.0655(5) Uani 1 1 d . .
Cl2 Cl 0.31462(12) 0.43571(13) 0.87868(12) 0.0475(4) Uani 1 1 d . .
O1 O 0.2449(3) 0.3364(4) 0.4599(3) 0.0517(9) Uani 1 1 d . .
O2 O 0.2394(3) 0.4097(3) 0.6236(3) 0.0349(7) Uani 1 1 d . .
O3 O 0.8125(3) 0.2891(3) 0.7398(3) 0.0403(8) Uani 1 1 d . .
O4 O 0.6164(3) 0.4018(3) 0.7833(3) 0.0401(8) Uani 1 1 d . .
N1 N 0.6438(4) 0.1845(4) 0.4851(3) 0.0358(9) Uani 1 1 d D .
H1 H 0.689(4) 0.144(4) 0.430(3) 0.024(11) Uiso 1 1 d D .
C1 C 0.7051(4) 0.2145(4) 0.5643(4) 0.0302(9) Uani 1 1 d . .
C2 C 0.6350(4) 0.2831(4) 0.6438(4) 0.0270(9) Uani 1 1 d . .
C3 C 0.4845(4) 0.3160(4) 0.6593(4) 0.0291(9) Uani 1 1 d . .
H3 H 0.4641 0.4132 0.6535 0.035 Uiso 1 1 calc R U
C4 C 0.4374(4) 0.2968(4) 0.5505(4) 0.0311(9) Uani 1 1 d . .
C5 C 0.5155(4) 0.2313(4) 0.4720(4) 0.0344(10) Uani 1 1 d . .
C6 C 0.4116(4) 0.2207(4) 0.7975(4) 0.0291(9) Uani 1 1 d . .
C7 C 0.4257(4) 0.0792(4) 0.8233(4) 0.0325(9) Uani 1 1 d . .
H7 H 0.4762 0.0476 0.7547 0.039 Uiso 1 1 calc R U
C8 C 0.3676(4) -0.0160(5) 0.9469(4) 0.0390(11) Uani 1 1 d . .
H8 H 0.3765 -0.1110 0.9614 0.047 Uiso 1 1 calc R U
C9 C 0.2977(4) 0.0285(5) 1.0469(4) 0.0432(12) Uani 1 1 d . .
H9 H 0.2590 -0.0358 1.1318 0.052 Uiso 1 1 calc R U
C10 C 0.2831(4) 0.1668(5) 1.0251(4) 0.0410(11) Uani 1 1 d . .
C11 C 0.3393(4) 0.2642(5) 0.8997(4) 0.0344(10) Uani 1 1 d . .
C12 C 0.8487(4) 0.1605(5) 0.5524(4) 0.0377(10) Uani 1 1 d . .
H12A H 0.9019 0.2258 0.5577 0.057 Uiso 1 1 calc R U
H12B H 0.8838 0.1483 0.4668 0.057 Uiso 1 1 calc R U
H12C H 0.8537 0.0723 0.6251 0.057 Uiso 1 1 calc R U
C13 C 0.6991(4) 0.3218(4) 0.7241(4) 0.0301(9) Uani 1 1 d . .
C14 C 0.6686(5) 0.4489(5) 0.8640(5) 0.0468(12) Uani 1 1 d . .
H14A H 0.6030 0.5137 0.8943 0.070 Uiso 1 1 calc R U
H14B H 0.7520 0.4945 0.8113 0.070 Uiso 1 1 calc R U
H14C H 0.6861 0.3706 0.9414 0.070 Uiso 1 1 calc R U
C15 C 0.3000(4) 0.3479(4) 0.5372(4) 0.0359(10) Uani 1 1 d . .
C16 C 0.1044(4) 0.4677(5) 0.6135(5) 0.0412(11) Uani 1 1 d . .
H16A H 0.0457 0.3948 0.6299 0.049 Uiso 1 1 calc R U
H16B H 0.1068 0.5368 0.5233 0.049 Uiso 1 1 calc R U
C17 C 0.0523(5) 0.5326(6) 0.7147(5) 0.0595(15) Uani 1 1 d . .
H17A H -0.0382 0.5727 0.7096 0.089 Uiso 1 1 calc R U
H17B H 0.1111 0.6046 0.6976 0.089 Uiso 1 1 calc R U
H17C H 0.0497 0.4632 0.8036 0.089 Uiso 1 1 calc R U
C18 C 0.4797(5) 0.2021(6) 0.3648(5) 0.0472(12) Uani 1 1 d . .
H18A H 0.3998 0.1482 0.4032 0.071 Uiso 1 1 calc R U
H18B H 0.5544 0.1503 0.3260 0.071 Uiso 1 1 calc R U
H18C H 0.4616 0.2887 0.2953 0.071 Uiso 1 1 calc R U
N2 N 0.8213(4) 0.0994(4) 0.2718(4) 0.0427(10) Uani 1 1 d . .
C22 C 0.8532(6) 0.1898(5) 0.1475(5) 0.0554(14) Uani 1 1 d . .
H22 H 0.8267 0.2835 0.1324 0.067 Uiso 1 1 calc R U
C23 C 0.9220(6) 0.1553(5) 0.0408(5) 0.0477(12) Uani 1 1 d . .
H23 H 0.9417 0.2246 -0.0454 0.057 Uiso 1 1 calc R U
C24 C 0.9635(4) 0.0207(4) 0.0565(4) 0.0280(9) Uani 1 1 d . .
C25 C 0.9310(5) -0.0727(5) 0.1848(4) 0.0410(11) Uani 1 1 d . .
H25 H 0.9570 -0.1668 0.2025 0.049 Uiso 1 1 calc R U
C26 C 0.8604(5) -0.0302(5) 0.2883(4) 0.0447(12) Uani 1 1 d . .
H26 H 0.8390 -0.0973 0.3756 0.054 Uiso 1 1 calc R U

loop_
_atom_site_aniso_label
_atom_site_aniso_U_11
_atom_site_aniso_U_22
_atom_site_aniso_U_33
_atom_site_aniso_U_23
_atom_site_aniso_U_13
_atom_site_aniso_U_12
Cl1 0.0579(9) 0.0927(11) 0.0427(7) -0.0326(7) 0.0088(6) -0.0128(7)
Cl2 0.0391(7) 0.0560(7) 0.0514(7) -0.0289(6) -0.0073(5) 0.0042(5)
O1 0.047(2) 0.070(2) 0.0455(19) -0.0190(17) -0.0296(16) 0.0054(17)
O2 0.0213(15) 0.0411(17) 0.0382(16) -0.0081(13) -0.0122(12) 0.0022(12)
O3 0.0282(17) 0.0532(19) 0.0424(17) -0.0168(15) -0.0175(13) 0.0048(14)
O4 0.0263(16) 0.0548(19) 0.0485(18) -0.0278(16) -0.0108(13) -0.0013(14)
N1 0.033(2) 0.045(2) 0.0288(18) -0.0156(16) -0.0087(15) 0.0054(17)
C1 0.026(2) 0.033(2) 0.0232(19) -0.0006(17) -0.0059(16) -0.0035(17)
C2 0.022(2) 0.031(2) 0.0234(19) -0.0045(16) -0.0059(15) -0.0010(16)
C3 0.022(2) 0.033(2) 0.029(2) -0.0067(17) -0.0071(16) -0.0017(17)
C4 0.028(2) 0.035(2) 0.023(2) -0.0012(17) -0.0093(16) -0.0027(18)
C5 0.036(2) 0.039(2) 0.026(2) -0.0054(18) -0.0135(17) -0.0039(19)
C6 0.0162(19) 0.048(2) 0.0236(19) -0.0102(18) -0.0091(15) -0.0020(17)
C7 0.023(2) 0.040(2) 0.031(2) -0.0038(18) -0.0127(16) -0.0040(18)
C8 0.030(2) 0.042(3) 0.040(2) -0.004(2) -0.0152(19) -0.0046(19)
C9 0.027(2) 0.059(3) 0.035(2) -0.002(2) -0.0121(18) -0.014(2)
C10 0.024(2) 0.072(3) 0.028(2) -0.020(2) -0.0045(17) -0.006(2)
C11 0.023(2) 0.048(3) 0.036(2) -0.017(2) -0.0100(17) -0.0050(18)
C12 0.029(2) 0.048(3) 0.032(2) -0.013(2) -0.0057(17) 0.0033(19)
C13 0.026(2) 0.034(2) 0.0250(19) -0.0044(17) -0.0043(16) -0.0063(17)
C14 0.041(3) 0.063(3) 0.052(3) -0.031(3) -0.019(2) -0.002(2)
C15 0.032(2) 0.038(2) 0.032(2) -0.0007(19) -0.0140(18) -0.0050(19)
C16 0.023(2) 0.044(3) 0.048(3) -0.002(2) -0.0164(19) 0.0002(19)
C17 0.037(3) 0.070(4) 0.056(3) -0.013(3) -0.008(2) 0.006(3)
C18 0.046(3) 0.065(3) 0.040(3) -0.025(2) -0.020(2) 0.003(2)
N2 0.037(2) 0.060(3) 0.035(2) -0.0221(19) -0.0099(16) 0.0023(19)
C22 0.080(4) 0.043(3) 0.044(3) -0.021(2) -0.014(3) 0.007(3)
C23 0.069(4) 0.036(2) 0.031(2) -0.007(2) -0.008(2) -0.002(2)
C24 0.021(2) 0.037(2) 0.026(2) -0.0093(17) -0.0115(15) 0.0021(17)
C25 0.040(3) 0.040(2) 0.032(2) -0.0078(19) -0.0040(18) 0.009(2)
C26 0.039(3) 0.056(3) 0.030(2) -0.011(2) -0.0063(19) 0.004(2)

loop_
_atom_type_symbol
_atom_type_description
_atom_type_scat_dispersion_real
_atom_type_scat_dispersion_imag
_atom_type_scat_source
C C 0.0033 0.0016 'International Tables Vol C Tables 4.2.6.8 and 6.1.1.4'
H H 0.0000 0.0000 'International Tables Vol C Tables 4.2.6.8 and 6.1.1.4'
N N 0.0061 0.0033 'International Tables Vol C Tables 4.2.6.8 and 6.1.1.4'
O O 0.0106 0.0060 'International Tables Vol C Tables 4.2.6.8 and 6.1.1.4'
Cl Cl 0.1484 0.1585 'International Tables Vol C Tables 4.2.6.8 and 6.1.1.4'

loop_
_geom_angle_atom_site_label_1
_geom_angle_atom_site_label_2
_geom_angle_atom_site_label_3
_geom_angle
_geom_angle_site_symmetry_3
C15 O2 C16 114.8(3) .
C13 O4 C14 116.9(3) .
C5 N1 C1 123.5(4) .
C5 N1 H1 115(3) .
C1 N1 H1 121(3) .
C2 C1 N1 120.0(4) .
C2 C1 C12 127.1(4) .
N1 C1 C12 112.9(4) .
C1 C2 C13 121.2(4) .
C1 C2 C3 121.5(4) .
C13 C2 C3 117.3(3) .
C4 C3 C2 111.1(3) .
C4 C3 C6 110.3(3) .
C2 C3 C6 108.2(3) .
C4 C3 H3 109.1 .
C2 C3 H3 109.1 .
C6 C3 H3 109.1 .
C5 C4 C15 120.5(4) .
C5 C4 C3 121.9(4) .
C15 C4 C3 117.5(4) .
C4 C5 N1 120.0(4) .
C4 C5 C18 127.1(4) .
N1 C5 C18 113.0(4) .
C11 C6 C7 118.0(4) .
C11 C6 C3 124.5(4) .
C7 C6 C3 117.4(3) .
C8 C7 C6 121.8(4) .
C8 C7 H7 119.1 .
C6 C7 H7 119.1 .
C9 C8 C7 119.4(4) .
C9 C8 H8 120.3 .
C7 C8 H8 120.3 .
C8 C9 C10 120.2(4) .
C8 C9 H9 119.9 .
C10 C9 H9 119.9 .
C9 C10 C11 120.8(4) .
C9 C10 Cl1 118.6(4) .
C11 C10 Cl1 120.5(4) .
C6 C11 C10 119.7(4) .
C6 C11 Cl2 122.0(3) .
C10 C11 Cl2 118.3(3) .
C1 C12 H12A 109.5 .
C1 C12 H12B 109.5 .
H12A C12 H12B 109.5 .
C1 C12 H12C 109.5 .
H12A C12 H12C 109.5 .
H12B C12 H12C 109.5 .
O3 C13 O4 121.2(4) .
O3 C13 C2 127.4(4) .
O4 C13 C2 111.4(3) .
O4 C14 H14A 109.5 .
O4 C14 H14B 109.5 .
H14A C14 H14B 109.5 .
O4 C14 H14C 109.5 .
H14A C14 H14C 109.5 .
H14B C14 H14C 109.5 .
O1 C15 O2 122.5(4) .
O1 C15 C4 126.1(4) .
O2 C15 C4 111.3(4) .
O2 C16 C17 107.9(4) .
O2 C16 H16A 110.1 .
C17 C16 H16A 110.1 .
O2 C16 H16B 110.1 .
C17 C16 H16B 110.1 .
H16A C16 H16B 108.4 .
C16 C17 H17A 109.5 .
C16 C17 H17B 109.5 .
H17A C17 H17B 109.5 .
C16 C17 H17C 109.5 .
H17A C17 H17C 109.5 .
H17B C17 H17C 109.5 .
C5 C18 H18A 109.5 .
C5 C18 H18B 109.5 .
H18A C18 H18B 109.5 .
C5 C18 H18C 109.5 .
H18A C18 H18C 109.5 .
H18B C18 H18C 109.5 .
C26 N2 C22 116.1(4) .
N2 C22 C23 123.7(5) .
N2 C22 H22 118.2 .
C23 C22 H22 118.2 .
C22 C23 C24 120.9(4) .
C22 C23 H23 119.6 .
C24 C23 H23 119.6 .
C25 C24 C23 115.6(4) .
C25 C24 C24 122.0(5) 2_755
C23 C24 C24 122.4(4) 2_755
C24 C25 C26 120.4(4) .
C24 C25 H25 119.8 .
C26 C25 H25 119.8 .
N2 C26 C25 123.4(4) .
N2 C26 H26 118.3 .
C25 C26 H26 118.3 .

loop_
_geom_bond_atom_site_label_1
_geom_bond_atom_site_label_2
_geom_bond_distance
_geom_bond_site_symmetry_2
Cl1 C10 1.735(4) .
Cl2 C11 1.729(5) .
O1 C15 1.218(5) .
O2 C15 1.339(5) .
O2 C16 1.462(5) .
O3 C13 1.221(5) .
O4 C13 1.340(5) .
O4 C14 1.442(5) .
N1 C5 1.380(5) .
N1 C1 1.379(6) .
N1 H1 0.877(10) .
C1 C2 1.354(6) .
C1 C12 1.506(6) .
C2 C13 1.461(6) .
C2 C3 1.529(5) .
C3 C4 1.528(6) .
C3 C6 1.538(5) .
C3 H3 1.0000 .
C4 C5 1.351(6) .
C4 C15 1.478(6) .
C5 C18 1.504(6) .
C6 C11 1.385(6) .
C6 C7 1.405(6) .
C7 C8 1.395(6) .
C7 H7 0.9500 .
C8 C9 1.364(7) .
C8 H8 0.9500 .
C9 C10 1.381(7) .
C9 H9 0.9500 .
C10 C11 1.411(6) .
C12 H12A 0.9800 .
C12 H12B 0.9800 .
C12 H12C 0.9800 .
C14 H14A 0.9800 .
C14 H14B 0.9800 .
C14 H14C 0.9800 .
C16 C17 1.485(7) .
C16 H16A 0.9900 .
C16 H16B 0.9900 .
C17 H17A 0.9800 .
C17 H17B 0.9800 .
C17 H17C 0.9800 .
C18 H18A 0.9800 .
C18 H18B 0.9800 .
C18 H18C 0.9800 .
N2 C26 1.327(6) .
N2 C22 1.334(6) .
C22 C23 1.365(7) .
C22 H22 0.9500 .
C23 C24 1.383(6) .
C23 H23 0.9500 .
C24 C25 1.377(6) .
C24 C24 1.473(8) 2_755
C25 C26 1.386(6) .
C25 H25 0.9500 .
C26 H26 0.9500 .

loop_
_geom_hbond_atom_site_label_D
_geom_hbond_atom_site_label_H
_geom_hbond_atom_site_label_A
_geom_hbond_distance_DH
_geom_hbond_distance_HA
_geom_hbond_distance_DA
_geom_hbond_angle_DHA
N1 H1 N2 0.88(1) 2.090(16) 2.943(5) 164(4)

loop_
_geom_torsion_atom_site_label_1
_geom_torsion_atom_site_label_2
_geom_torsion_atom_site_label_3
_geom_torsion_atom_site_label_4
_geom_torsion
_geom_torsion_site_symmetry_1
_geom_torsion_site_symmetry_4
C5 N1 C1 C2 6.1(6) . .
C5 N1 C1 C12 -175.3(4) . .
N1 C1 C2 C13 -177.1(3) . .
C12 C1 C2 C13 4.5(6) . .
N1 C1 C2 C3 6.4(6) . .
C12 C1 C2 C3 -172.0(4) . .
C1 C2 C3 C4 -14.9(5) . .
C13 C2 C3 C4 168.4(3) . .
C1 C2 C3 C6 106.3(4) . .
C13 C2 C3 C6 -70.3(4) . .
C2 C3 C4 C5 13.1(5) . .
C6 C3 C4 C5 -106.9(4) . .
C2 C3 C4 C15 -169.3(3) . .
C6 C3 C4 C15 70.7(4) . .
C15 C4 C5 N1 179.8(4) . .
C3 C4 C5 N1 -2.7(6) . .
C15 C4 C5 C18 0.5(7) . .
C3 C4 C5 C18 178.0(4) . .
C1 N1 C5 C4 -8.0(6) . .
C1 N1 C5 C18 171.4(4) . .
C4 C3 C6 C11 -124.7(4) . .
C2 C3 C6 C11 113.5(4) . .
C4 C3 C6 C7 58.8(4) . .
C2 C3 C6 C7 -63.0(5) . .
C11 C6 C7 C8 1.0(6) . .
C3 C6 C7 C8 177.7(4) . .
C6 C7 C8 C9 -1.6(6) . .
C7 C8 C9 C10 1.0(6) . .
C8 C9 C10 C11 0.3(7) . .
C8 C9 C10 Cl1 -178.0(3) . .
C7 C6 C11 C10 0.3(6) . .
C3 C6 C11 C10 -176.2(4) . .
C7 C6 C11 Cl2 -179.5(3) . .
C3 C6 C11 Cl2 3.9(6) . .
C9 C10 C11 C6 -0.9(7) . .
Cl1 C10 C11 C6 177.3(3) . .
C9 C10 C11 Cl2 178.9(3) . .
Cl1 C10 C11 Cl2 -2.9(5) . .
C14 O4 C13 O3 1.1(6) . .
C14 O4 C13 C2 -179.1(4) . .
C1 C2 C13 O3 -7.2(6) . .
C3 C2 C13 O3 169.5(4) . .
C1 C2 C13 O4 173.0(3) . .
C3 C2 C13 O4 -10.4(5) . .
C16 O2 C15 O1 -2.8(6) . .
C16 O2 C15 C4 177.8(3) . .
C5 C4 C15 O1 0.7(7) . .
C3 C4 C15 O1 -176.9(4) . .
C5 C4 C15 O2 -179.9(4) . .
C3 C4 C15 O2 2.4(5) . .
C15 O2 C16 C17 -179.6(4) . .
C26 N2 C22 C23 0.0(8) . .
N2 C22 C23 C24 0.0(9) . .
C22 C23 C24 C25 -0.2(7) . .
C22 C23 C24 C24 179.2(5) . 2_755
C23 C24 C25 C26 0.4(7) . .
C24 C24 C25 C26 -179.0(5) 2_755 .
C22 N2 C26 C25 0.2(7) . .
C24 C25 C26 N2 -0.4(8) . .
